data_4081308
loop_
_publ_author_name
'Badaj, Anna C.'
'Lavoie, Gino G.'

_publ_section_title
;
 Reactivity Study of Imino-N-Heterocyclic Carbene Palladium(II) Methyl
 Complexes
;
_journal_issue 16
_journal_name_full Organometallics
_journal_page_first 4577
_journal_paper_doi 10.1021/om400533d
_journal_volume 32
_journal_year 2013
_chemical_formula_moiety 'C29 H32 Cl N3 Pd'
_chemical_formula_sum 'C29 H32 Cl N3 Pd'
_chemical_formula_weight 564.43
_chemical_name_systematic
;
 ?
;
_space_group_IT_number 14
_symmetry_cell_setting monoclinic
_symmetry_space_group_name_Hall '-P 2yn'
_symmetry_space_group_name_H-M 'P 1 21/n 1'
_atom_sites_solution_hydrogens geom
_atom_sites_solution_primary direct
_atom_sites_solution_secondary difmap
_audit_creation_method SHELXL-97
_cell_angle_alpha 90.00
_cell_angle_beta 102.8980(10)
_cell_angle_gamma 90.00
_cell_formula_units_Z 4
_cell_length_a 12.7852(2)
_cell_length_b 12.0209(3)
_cell_length_c 17.3783(3)
_cell_measurement_reflns_used 14812
_cell_measurement_temperature 150(1)
_cell_measurement_theta_max 27.48
_cell_measurement_theta_min 2.55
_cell_volume 2603.48(9)
_computing_cell_refinement 'Denzo-SMN (Otwinowski & Minor, 1997)'
_computing_data_collection 'Collect (Nonius B.V., 1997-2002)'
_computing_data_reduction Denzo-SMN
_computing_molecular_graphics 'CAMERON (Watkin, Prout & Pearce, 1996)'
_computing_publication_material 'SHELXL-97 (Sheldrick, 2008)'
_computing_structure_refinement 'SHELXL-97 (Sheldrick, 2008)'
_computing_structure_solution 'SHELXS-97 (Sheldrick, 2008)'
_diffrn_ambient_temperature 150(1)
_diffrn_detector_area_resol_mean 9
_diffrn_measured_fraction_theta_full 0.988
_diffrn_measured_fraction_theta_max 0.988
_diffrn_measurement_device_type 'Nonius KappaCCD'
_diffrn_measurement_method '\f scans and \w scans with \k offsets'
_diffrn_radiation_monochromator graphite
_diffrn_radiation_source 'fine-focus sealed tube'
_diffrn_radiation_type MoK\a
_diffrn_radiation_wavelength 0.71073
_diffrn_reflns_av_R_equivalents 0.0467
_diffrn_reflns_av_sigmaI/netI 0.0543
_diffrn_reflns_limit_h_max 16
_diffrn_reflns_limit_h_min -16
_diffrn_reflns_limit_k_max 14
_diffrn_reflns_limit_k_min -15
_diffrn_reflns_limit_l_max 22
_diffrn_reflns_limit_l_min -22
_diffrn_reflns_number 16951
_diffrn_reflns_theta_full 27.52
_diffrn_reflns_theta_max 27.52
_diffrn_reflns_theta_min 2.80
_exptl_absorpt_coefficient_mu 0.837
_exptl_absorpt_correction_T_max 0.849
_exptl_absorpt_correction_T_min 0.769
_exptl_absorpt_correction_type multi-scan
_exptl_absorpt_process_details
;
 multi-scan from symmetry-related measurements
 Sortav (Blessing 1995)
;
_exptl_crystal_colour colourless
_exptl_crystal_density_diffrn 1.440
_exptl_crystal_density_method 'not measured'
_exptl_crystal_description needle
_exptl_crystal_F_000 1160
_exptl_crystal_size_max 0.42
_exptl_crystal_size_mid 0.24
_exptl_crystal_size_min 0.20
_refine_diff_density_max 1.438
_refine_diff_density_min -1.057
_refine_diff_density_rms 0.110
_refine_ls_extinction_method none
_refine_ls_goodness_of_fit_ref 1.066
_refine_ls_hydrogen_treatment constr
_refine_ls_matrix_type full
_refine_ls_number_parameters 314
_refine_ls_number_reflns 5927
_refine_ls_number_restraints 0
_refine_ls_restrained_S_all 1.066
_refine_ls_R_factor_all 0.0788
_refine_ls_R_factor_gt 0.0428
_refine_ls_shift/su_max 0.000
_refine_ls_shift/su_mean 0.000
_refine_ls_structure_factor_coef Fsqd
_refine_ls_weighting_details 'calc w=1/[\s^2^(Fo^2^)+(0.0455P)^2^+3.8828P] where P=(Fo^2^+2Fc^2^)/3'
_refine_ls_weighting_scheme calc
_refine_ls_wR_factor_gt 0.0970
_refine_ls_wR_factor_ref 0.1169
_reflns_number_gt 3971
_reflns_number_total 5927
_reflns_threshold_expression I>2\s(I)
_cod_data_source_file om400533d_si_002.cif
_cod_data_source_block k10189
_cod_depositor_comments
;
The following automatic conversions were performed:

'_symmetry_cell_setting' value 'Monoclinic' changed to 'monoclinic'
according to /home/saulius/struct/CIF-dictionaries/cif_core.dic
dictionary named 'cif_core.dic' version 2.4.2 from 2011-04-26.

Automatic conversion script
Id: cif_fix_values 1891 2012-01-12 08:04:46Z andrius 
;
_cod_original_sg_symbol_H-M 'P 21/n'
_cod_database_code 4081308

loop_
_symmetry_equiv_pos_as_xyz
'x, y, z'
'-x+1/2, y+1/2, -z+1/2'
'-x, -y, -z'
'x-1/2, -y-1/2, z-1/2'

loop_
_atom_site_label
_atom_site_type_symbol
_atom_site_fract_x
_atom_site_fract_y
_atom_site_fract_z
_atom_site_U_iso_or_equiv
_atom_site_adp_type
_atom_site_occupancy
_atom_site_symmetry_multiplicity
_atom_site_calc_flag
_atom_site_refinement_flags
C1 C -0.0707(3) 0.2544(3) 0.0503(2) 0.0207(7) Uani 1 1 d .
C2 C -0.0602(3) 0.2479(3) -0.0789(2) 0.0243(8) Uani 1 1 d .
H2 H -0.0344 0.2353 -0.1241 0.029 Uiso 1 1 calc R
C3 C -0.1547(3) 0.2915(3) -0.0753(2) 0.0249(8) Uani 1 1 d .
H3 H -0.2074 0.3157 -0.1179 0.030 Uiso 1 1 calc R
C4 C 0.1016(3) 0.1979(3) 0.0287(2) 0.0220(7) Uani 1 1 d .
C5 C 0.1624(3) 0.1564(3) -0.0292(2) 0.0248(8) Uani 1 1 d .
C24 C 0.2622(3) 0.1999(3) -0.0313(2) 0.0294(9) Uani 1 1 d .
H24 H 0.2933 0.2546 0.0044 0.035 Uiso 1 1 calc R
C25 C 0.3151(3) 0.1604(4) -0.0876(3) 0.0403(11) Uani 1 1 d .
H25 H 0.3813 0.1901 -0.0904 0.048 Uiso 1 1 calc R
C26 C 0.2700(4) 0.0777(4) -0.1392(3) 0.0441(12) Uani 1 1 d .
H26 H 0.3063 0.0521 -0.1766 0.053 Uiso 1 1 calc R
C27 C 0.1719(4) 0.0324(4) -0.1364(3) 0.0417(11) Uani 1 1 d .
H27 H 0.1422 -0.0239 -0.1713 0.050 Uiso 1 1 calc R
C28 C 0.1178(3) 0.0719(3) -0.0807(2) 0.0315(9) Uani 1 1 d .
H28 H 0.0517 0.0417 -0.0780 0.038 Uiso 1 1 calc R
C6 C 0.2449(3) 0.1943(3) 0.1425(2) 0.0230(8) Uani 1 1 d .
C7 C 0.2844(3) 0.0866(3) 0.1569(2) 0.0263(8) Uani 1 1 d .
C8 C 0.3945(3) 0.0744(3) 0.1925(2) 0.0308(9) Uani 1 1 d .
H8 H 0.4237 0.0034 0.2013 0.037 Uiso 1 1 calc R
C9 C 0.4598(3) 0.1660(3) 0.2144(2) 0.0298(9) Uani 1 1 d .
C10 C 0.4141(3) 0.2704(3) 0.2043(2) 0.0277(9) Uani 1 1 d .
H10 H 0.4572 0.3317 0.2219 0.033 Uiso 1 1 calc R
C11 C 0.3070(3) 0.2884(3) 0.1691(2) 0.0255(8) Uani 1 1 d .
C12 C 0.2143(3) -0.0132(3) 0.1359(2) 0.0340(9) Uani 1 1 d .
H12A H 0.1506 -0.0043 0.1558 0.051 Uiso 1 1 calc R
H12B H 0.2523 -0.0784 0.1587 0.051 Uiso 1 1 calc R
H12C H 0.1949 -0.0211 0.0795 0.051 Uiso 1 1 calc R
C13 C 0.5800(3) 0.1527(4) 0.2478(3) 0.0415(11) Uani 1 1 d .
H13A H 0.6180 0.1682 0.2072 0.062 Uiso 1 1 calc R
H13B H 0.5949 0.0779 0.2664 0.062 Uiso 1 1 calc R
H13C H 0.6028 0.2037 0.2908 0.062 Uiso 1 1 calc R
C14 C 0.2596(3) 0.4035(3) 0.1574(2) 0.0315(9) Uani 1 1 d .
H14A H 0.3101 0.4563 0.1858 0.047 Uiso 1 1 calc R
H14B H 0.1949 0.4060 0.1768 0.047 Uiso 1 1 calc R
H14C H 0.2434 0.4216 0.1022 0.047 Uiso 1 1 calc R
C15 C -0.2438(3) 0.3512(3) 0.0329(2) 0.0226(8) Uani 1 1 d .
C20 C -0.2235(3) 0.4595(3) 0.0596(2) 0.0268(8) Uani 1 1 d .
C19 C -0.3030(3) 0.5137(3) 0.0886(2) 0.0302(9) Uani 1 1 d .
H19 H -0.2912 0.5865 0.1066 0.036 Uiso 1 1 calc R
C18 C -0.3996(3) 0.4622(3) 0.0913(2) 0.0300(9) Uani 1 1 d .
C17 C -0.4159(3) 0.3541(3) 0.0633(2) 0.0291(9) Uani 1 1 d .
H17 H -0.4805 0.3193 0.0645 0.035 Uiso 1 1 calc R
C16 C -0.3396(3) 0.2952(3) 0.0333(2) 0.0254(8) Uani 1 1 d .
C23 C -0.1185(3) 0.5163(3) 0.0590(3) 0.0350(9) Uani 1 1 d .
H23A H -0.0621 0.4827 0.0979 0.053 Uiso 1 1 calc R
H23B H -0.1236 0.5938 0.0709 0.053 Uiso 1 1 calc R
H23C H -0.1028 0.5086 0.0077 0.053 Uiso 1 1 calc R
C22 C -0.4828(3) 0.5242(4) 0.1226(3) 0.0384(10) Uani 1 1 d .
H22A H -0.5529 0.4992 0.0961 0.058 Uiso 1 1 calc R
H22B H -0.4762 0.6024 0.1136 0.058 Uiso 1 1 calc R
H22C H -0.4725 0.5106 0.1783 0.058 Uiso 1 1 calc R
C21 C -0.3587(3) 0.1778(3) 0.0048(3) 0.0340(9) Uani 1 1 d .
H21A H -0.4182 0.1474 0.0231 0.051 Uiso 1 1 calc R
H21B H -0.2957 0.1341 0.0249 0.051 Uiso 1 1 calc R
H21C H -0.3745 0.1768 -0.0518 0.051 Uiso 1 1 calc R
C29 C -0.1301(3) 0.2653(3) 0.2063(2) 0.0308(9) Uani 1 1 d .
H29A H -0.1422 0.3431 0.2132 0.046 Uiso 1 1 calc R
H29B H -0.1203 0.2280 0.2562 0.046 Uiso 1 1 calc R
H29C H -0.1909 0.2341 0.1701 0.046 Uiso 1 1 calc R
Cl1 Cl 0.10769(8) 0.23459(9) 0.29008(5) 0.0344(2) Uani 1 1 d .
N2 N -0.1601(2) 0.2943(3) 0.00418(17) 0.0232(7) Uani 1 1 d .
N1 N -0.0076(2) 0.2247(2) -0.00097(17) 0.0222(7) Uani 1 1 d .
N3 N 0.1342(2) 0.2131(3) 0.10397(17) 0.0232(7) Uani 1 1 d .
Pd Pd 0.00381(2) 0.24540(2) 0.162238(15) 0.02048(10) Uani 1 1 d .

loop_
_atom_site_aniso_label
_atom_site_aniso_U_11
_atom_site_aniso_U_22
_atom_site_aniso_U_33
_atom_site_aniso_U_23
_atom_site_aniso_U_13
_atom_site_aniso_U_12
C1 0.0193(16) 0.0210(18) 0.0230(17) 0.0016(15) 0.0071(14) 0.0035(15)
C2 0.0239(17) 0.028(2) 0.0202(16) -0.0025(16) 0.0020(14) -0.0028(16)
C3 0.0246(18) 0.030(2) 0.0180(17) -0.0002(15) 0.0004(15) -0.0017(16)
C4 0.0219(17) 0.0179(18) 0.0262(18) 0.0029(15) 0.0053(15) -0.0009(15)
C5 0.0250(18) 0.024(2) 0.0251(18) 0.0022(16) 0.0058(15) 0.0043(16)
C24 0.0242(19) 0.034(2) 0.031(2) 0.0058(18) 0.0081(16) 0.0080(17)
C25 0.033(2) 0.046(3) 0.047(3) 0.012(2) 0.019(2) 0.010(2)
C26 0.060(3) 0.041(3) 0.038(2) 0.007(2) 0.025(2) 0.023(2)
C27 0.059(3) 0.032(2) 0.035(2) -0.0031(19) 0.012(2) 0.008(2)
C28 0.035(2) 0.026(2) 0.033(2) -0.0029(17) 0.0078(18) 0.0049(18)
C6 0.0176(16) 0.030(2) 0.0223(17) 0.0001(16) 0.0053(14) 0.0010(16)
C7 0.0269(19) 0.029(2) 0.0226(18) 0.0006(16) 0.0055(15) 0.0001(17)
C8 0.029(2) 0.031(2) 0.033(2) 0.0029(17) 0.0061(17) 0.0059(17)
C9 0.0203(18) 0.041(2) 0.029(2) 0.0029(18) 0.0073(16) 0.0007(17)
C10 0.0219(18) 0.036(2) 0.0252(18) 0.0014(17) 0.0053(15) -0.0043(16)
C11 0.0235(18) 0.032(2) 0.0213(17) 0.0004(16) 0.0068(15) 0.0003(16)
C12 0.035(2) 0.029(2) 0.036(2) 0.0025(18) 0.0041(18) 0.0028(18)
C13 0.0218(19) 0.059(3) 0.044(2) 0.004(2) 0.0062(18) 0.002(2)
C14 0.029(2) 0.026(2) 0.038(2) -0.0012(18) 0.0041(17) -0.0022(17)
C15 0.0177(17) 0.026(2) 0.0225(18) 0.0025(15) 0.0022(14) 0.0030(15)
C20 0.0231(18) 0.028(2) 0.0284(19) 0.0039(17) 0.0039(16) 0.0007(16)
C19 0.029(2) 0.025(2) 0.036(2) -0.0004(17) 0.0060(17) 0.0017(17)
C18 0.0264(19) 0.034(2) 0.031(2) 0.0052(18) 0.0096(17) 0.0080(17)
C17 0.0201(18) 0.037(2) 0.032(2) 0.0044(18) 0.0081(16) -0.0006(17)
C16 0.0191(17) 0.029(2) 0.0263(19) 0.0029(16) 0.0020(15) 0.0016(16)
C23 0.030(2) 0.031(2) 0.045(2) 0.0044(19) 0.0103(18) -0.0014(18)
C22 0.035(2) 0.039(2) 0.045(2) 0.006(2) 0.018(2) 0.006(2)
C21 0.0260(19) 0.030(2) 0.046(2) 0.0009(19) 0.0074(18) -0.0015(17)
C29 0.0243(18) 0.044(3) 0.0268(19) 0.0029(18) 0.0116(16) 0.0088(17)
Cl1 0.0274(5) 0.0529(7) 0.0199(4) 0.0030(4) -0.0012(4) -0.0061(5)
N2 0.0180(14) 0.0269(16) 0.0245(15) 0.0014(14) 0.0042(13) 0.0011(13)
N1 0.0187(14) 0.0278(17) 0.0190(14) -0.0032(13) 0.0020(12) -0.0003(12)
N3 0.0188(15) 0.0269(16) 0.0238(15) -0.0003(13) 0.0049(13) -0.0005(13)
Pd 0.01746(14) 0.02517(16) 0.01825(15) -0.00002(12) 0.00279(10) 0.00085(12)

loop_
_atom_type_symbol
_atom_type_description
_atom_type_scat_dispersion_real
_atom_type_scat_dispersion_imag
_atom_type_scat_source
C C 0.0033 0.0016 'International Tables Vol C Tables 4.2.6.8 and 6.1.1.4'
H H 0.0000 0.0000 'International Tables Vol C Tables 4.2.6.8 and 6.1.1.4'
Cl Cl 0.1484 0.1585 'International Tables Vol C Tables 4.2.6.8 and 6.1.1.4'
N N 0.0061 0.0033 'International Tables Vol C Tables 4.2.6.8 and 6.1.1.4'
Pd Pd -0.9988 1.0072 'International Tables Vol C Tables 4.2.6.8 and 6.1.1.4'

loop_
_geom_angle_atom_site_label_1
_geom_angle_atom_site_label_2
_geom_angle_atom_site_label_3
_geom_angle
N2 C1 N1 104.7(3)
N2 C1 Pd 140.9(3)
N1 C1 Pd 113.7(2)
C3 C2 N1 106.2(3)
C2 C3 N2 107.6(3)
N3 C4 N1 114.0(3)
N3 C4 C5 129.1(3)
N1 C4 C5 116.9(3)
C24 C5 C28 120.4(4)
C24 C5 C4 120.9(3)
C28 C5 C4 118.6(3)
C5 C24 C25 118.9(4)
C26 C25 C24 120.5(4)
C25 C26 C27 120.9(4)
C26 C27 C28 119.1(4)
C5 C28 C27 120.1(4)
C7 C6 C11 122.4(3)
C7 C6 N3 120.6(3)
C11 C6 N3 116.8(3)
C6 C7 C8 117.4(3)
C6 C7 C12 122.0(3)
C8 C7 C12 120.6(3)
C9 C8 C7 121.3(4)
C10 C9 C8 118.5(3)
C10 C9 C13 120.4(4)
C8 C9 C13 121.1(4)
C9 C10 C11 123.2(4)
C10 C11 C6 116.8(4)
C10 C11 C14 122.1(3)
C6 C11 C14 121.1(3)
C20 C15 C16 123.3(3)
C20 C15 N2 117.4(3)
C16 C15 N2 119.3(3)
C15 C20 C19 117.6(3)
C15 C20 C23 121.5(3)
C19 C20 C23 120.9(4)
C18 C19 C20 121.9(4)
C17 C18 C19 118.0(3)
C17 C18 C22 122.1(4)
C19 C18 C22 119.9(4)
C18 C17 C16 122.9(3)
C17 C16 C15 116.3(4)
C17 C16 C21 121.7(3)
C15 C16 C21 122.0(3)
C1 N2 C3 111.1(3)
C1 N2 C15 124.4(3)
C3 N2 C15 123.7(3)
C1 N1 C2 110.5(3)
C1 N1 C4 119.8(3)
C2 N1 C4 128.4(3)
C4 N3 C6 120.6(3)
C4 N3 Pd 112.9(2)
C6 N3 Pd 126.0(2)
C1 Pd C29 95.91(15)
C1 Pd N3 78.54(13)
C29 Pd N3 173.14(13)
C1 Pd Cl1 174.26(10)
C29 Pd Cl1 89.80(11)
N3 Pd Cl1 95.82(8)

loop_
_geom_bond_atom_site_label_1
_geom_bond_atom_site_label_2
_geom_bond_distance
C1 N2 1.331(4)
C1 N1 1.376(4)
C1 Pd 1.969(3)
C2 C3 1.330(5)
C2 N1 1.400(4)
C3 N2 1.399(5)
C4 N3 1.295(4)
C4 N1 1.412(4)
C4 C5 1.488(5)
C5 C24 1.388(5)
C5 C28 1.389(5)
C24 C25 1.391(6)
C25 C26 1.377(6)
C26 C27 1.379(6)
C27 C28 1.394(6)
C6 C7 1.392(5)
C6 C11 1.400(5)
C6 N3 1.442(4)
C7 C8 1.414(5)
C7 C12 1.493(5)
C8 C9 1.383(5)
C9 C10 1.379(5)
C9 C13 1.525(5)
C10 C11 1.386(5)
C11 C14 1.506(5)
C15 C20 1.388(5)
C15 C16 1.399(5)
C15 N2 1.449(5)
C20 C19 1.393(5)
C20 C23 1.508(5)
C19 C18 1.393(5)
C18 C17 1.386(6)
C18 C22 1.497(5)
C17 C16 1.397(5)
C16 C21 1.497(6)
C29 Pd 2.040(4)
Cl1 Pd 2.3237(9)
N3 Pd 2.170(3)
